data_4024847
loop_
_publ_author_name
'Sarvesh Kumar'
'Hiriyakkanavar Ila'
'Hiriyakkanavar Junjappa'

_publ_contact_author_address
;Departmet of chemistry
Indian Institute of Technology - Kanpur
Kanpur - 208 016
INDIA
;
_publ_contact_author_email hila@iitk.ac.in
_publ_contact_author_fax +915122597436
_publ_contact_author_name 'Prof. H. Ila'
_publ_contact_author_phone +915122597498
_publ_section_title
;
Efficient Routes to Pyrazolo[3,4-b]indoles and
Pyrazolo[1,5-a]benzimidazoles via Palladium- and Copper-Catalyzed
Intramolecular C-C and C-N Bond Formation
;
_journal_name_full 'Journal of Organic Chemistry'
_journal_page_first 7046
_journal_page_last 7051
_journal_paper_doi 10.1021/jo901309t
_journal_volume 74
_journal_year 2009
_chemical_formula_moiety 'C22 H17 N3 O'
_chemical_formula_sum 'C22 H17 N3 O'
_chemical_formula_weight 339.39
_chemical_melting_point 213.5(5)
_chemical_name_common pyrazolo[3,4-b]indole
_chemical_name_systematic
;
 3-(4-methoxyphenyl-1-phenylpyrazolo[3,4-b]indole)
;
_space_group_IT_number 4
_symmetry_cell_setting monoclinic
_symmetry_Int_Tables_number 4
_symmetry_space_group_name_Hall 'P 2yb'
_symmetry_space_group_name_H-M 'P 1 21 1'
_atom_sites_solution_hydrogens geom
_atom_sites_solution_primary direct
_atom_sites_solution_secondary difmap
_audit_creation_method SHELXL-97
_cell_angle_alpha 90.000(5)
_cell_angle_beta 94.674(5)
_cell_angle_gamma 90.000(5)
_cell_formula_units_Z 4
_cell_length_a 10.054(5)
_cell_length_b 10.102(5)
_cell_length_c 16.404(5)
_cell_measurement_reflns_used 1878
_cell_measurement_temperature 100(2)
_cell_measurement_theta_max 26.77
_cell_measurement_theta_min 2.30
_cell_volume 1660.5(13)
_computing_cell_refinement 'Bruker SAINT'
_computing_data_collection 'Bruker APEX'
_computing_data_reduction 'Bruker SAINT'
_computing_molecular_graphics 'SHELXL 5.1, XP (Sheldrick, 1994)'
_computing_publication_material SHELXS-97
_computing_structure_refinement 'SHELXL-97 (Sheldrick, 2008)'
_computing_structure_solution 'SHELXS-97 (Sheldrick, 2008)'
_diffrn_ambient_temperature 100(2)
_diffrn_measured_fraction_theta_full 0.994
_diffrn_measured_fraction_theta_max 0.994
_diffrn_measurement_device_type 'CCD area detector'
_diffrn_measurement_method 'phi and omega scans'
_diffrn_radiation_monochromator graphite
_diffrn_radiation_source 'fine-focus sealed tube'
_diffrn_radiation_type MoK\a
_diffrn_radiation_wavelength 0.71069
_diffrn_reflns_av_R_equivalents 0.0429
_diffrn_reflns_av_sigmaI/netI 0.0875
_diffrn_reflns_limit_h_max 13
_diffrn_reflns_limit_h_min -12
_diffrn_reflns_limit_k_max 13
_diffrn_reflns_limit_k_min -11
_diffrn_reflns_limit_l_max 21
_diffrn_reflns_limit_l_min -17
_diffrn_reflns_number 10901
_diffrn_reflns_theta_full 28.26
_diffrn_reflns_theta_max 28.26
_diffrn_reflns_theta_min 2.03
_exptl_absorpt_coefficient_mu 0.085
_exptl_absorpt_correction_T_max 0.9907
_exptl_absorpt_correction_T_min 0.9873
_exptl_absorpt_correction_type none
_exptl_crystal_colour colorless
_exptl_crystal_density_diffrn 1.358
_exptl_crystal_density_method 'not measured'
_exptl_crystal_description block
_exptl_crystal_F_000 712
_exptl_crystal_size_max 0.15
_exptl_crystal_size_mid 0.13
_exptl_crystal_size_min 0.11
_refine_diff_density_max 0.369
_refine_diff_density_min -0.356
_refine_diff_density_rms 0.076
_refine_ls_abs_structure_details 'Flack H D (1983), Acta Cryst. A39, 876-881'
_refine_ls_abs_structure_Flack -2(2)
_refine_ls_extinction_method none
_refine_ls_goodness_of_fit_ref 1.049
_refine_ls_hydrogen_treatment mixed
_refine_ls_matrix_type full
_refine_ls_number_parameters 477
_refine_ls_number_reflns 7316
_refine_ls_number_restraints 1
_refine_ls_restrained_S_all 1.049
_refine_ls_R_factor_all 0.0911
_refine_ls_R_factor_gt 0.0612
_refine_ls_shift/su_max 0.098
_refine_ls_shift/su_mean 0.052
_refine_ls_structure_factor_coef Fsqd
_refine_ls_weighting_details 'calc w=1/[\s^2^(Fo^2^)+(0.0451P)^2^+1.0708P] where P=(Fo^2^+2Fc^2^)/3'
_refine_ls_weighting_scheme calc
_refine_ls_wR_factor_gt 0.1176
_refine_ls_wR_factor_ref 0.1453
_reflns_number_gt 5517
_reflns_number_total 7316
_reflns_threshold_expression >2sigma(I)
_cod_data_source_file jo901309t_si_002.cif
_cod_data_source_block 24mayfm
_cod_depositor_comments
;
The following automatic conversions were performed:
'_symmetry_cell_setting' value 'Monoclinic' changed to 'monoclinic'
according to '/home/saulius/struct/CIF-dictionaries/cif_core.dic'
dictionary named 'cif_core.dic' version 2.4.1 from 2010-06-29.

Automatic conversion script
Id: cif_fix_enum 1527 2010-12-29 10:47:43Z saulius 

The following automatic conversions were performed:

'_chemical_melting_point' value '213-214' was changed to '213.5(5)' -
the average value was taken and precision was estimated.

Automatic conversion script
Id: cif_fix_values 1646 2011-03-28 12:23:43Z adriana 
;
_cod_original_sg_symbol_H-M 'P 21'
_cod_database_code 4024847

loop_
_symmetry_equiv_pos_as_xyz
'x, y, z'
'-x, y+1/2, -z'

loop_
_atom_site_label
_atom_site_type_symbol
_atom_site_fract_x
_atom_site_fract_y
_atom_site_fract_z
_atom_site_U_iso_or_equiv
_atom_site_adp_type
_atom_site_occupancy
_atom_site_symmetry_multiplicity
_atom_site_calc_flag
_atom_site_refinement_flags
_atom_site_disorder_assembly
_atom_site_disorder_group
O1 O -0.1732(2) 0.0093(3) 0.50358(15) 0.0206(6) Uani 1 1 d . . .
N3 N -0.1011(3) 0.4359(3) 0.80035(18) 0.0183(7) Uani 1 1 d . . .
O2 O 0.6773(2) 1.2202(3) 0.99178(15) 0.0196(6) Uani 1 1 d . . .
N4 N 0.2662(3) 0.6627(3) 0.63883(19) 0.0183(7) Uani 1 1 d . . .
N6 N 0.5943(3) 0.7889(3) 0.70077(18) 0.0166(6) Uani 1 1 d . . .
N1 N 0.2301(3) 0.5437(3) 0.86934(18) 0.0171(7) Uani 1 1 d . . .
N2 N -0.0214(3) 0.5143(3) 0.85365(17) 0.0159(7) Uani 1 1 d . . .
N5 N 0.5161(3) 0.7038(3) 0.65029(17) 0.0157(7) Uani 1 1 d . . .
C3 C 0.4714(4) 0.3340(4) 0.7220(2) 0.0233(9) Uani 1 1 d . . .
H3 H 0.5228 0.2839 0.6888 0.028 Uiso 1 1 calc R . .
C13 C -0.1356(4) 0.0912(4) 0.5691(2) 0.0160(8) Uani 1 1 d . . .
C10 C -0.0639(3) 0.2725(4) 0.6938(2) 0.0169(8) Uani 1 1 d . . .
C23 C 0.2370(3) 0.8113(4) 0.7430(2) 0.0170(8) Uani 1 1 d . . .
C1 C 0.2581(4) 0.3905(4) 0.7675(2) 0.0169(8) Uani 1 1 d . . .
C39 C 0.5725(3) 0.6352(4) 0.5858(2) 0.0166(8) Uani 1 1 d . . .
C9 C -0.0169(3) 0.3684(4) 0.7567(2) 0.0150(8) Uani 1 1 d . . .
C7 C 0.1091(3) 0.4936(4) 0.8419(2) 0.0158(8) Uani 1 1 d . . .
C20 C -0.1987(4) 0.7193(4) 1.0386(2) 0.0220(8) Uani 1 1 d . . .
H20 H -0.2401 0.7616 1.0801 0.026 Uiso 1 1 calc R . .
C27 C 0.0350(4) 0.7040(4) 0.6798(2) 0.0206(8) Uani 1 1 d . . .
H27 H -0.0061 0.6460 0.6416 0.025 Uiso 1 1 calc R . .
C5 C 0.4611(3) 0.5022(4) 0.8264(2) 0.0192(8) Uani 1 1 d . . .
H5 H 0.5025 0.5648 0.8615 0.023 Uiso 1 1 calc R . .
C28 C 0.1720(4) 0.7239(4) 0.6856(2) 0.0175(8) Uani 1 1 d . . .
C33 C 0.4966(3) 0.9566(4) 0.8823(2) 0.0178(7) Uani 1 1 d . . .
H33 H 0.4256 0.9007 0.8910 0.021 Uiso 1 1 calc R . .
C8 C 0.1179(3) 0.4013(3) 0.7807(2) 0.0144(7) Uani 1 1 d . . .
C36 C 0.7063(3) 1.1254(4) 0.8571(2) 0.0182(7) Uani 1 1 d . . .
H36 H 0.7760 1.1829 0.8482 0.022 Uiso 1 1 calc R . .
C35 C 0.6427(4) 1.1329(4) 0.9288(2) 0.0175(8) Uani 1 1 d . . .
C37 C 0.6653(3) 1.0310(4) 0.7985(2) 0.0193(8) Uani 1 1 d . . .
H37 H 0.7093 1.0247 0.7509 0.023 Uiso 1 1 calc R . .
C40 C 0.5051(3) 0.5293(4) 0.5482(2) 0.0206(8) Uani 1 1 d . . .
H40 H 0.4266 0.4985 0.5678 0.025 Uiso 1 1 calc R . .
C12 C -0.0222(3) 0.0688(4) 0.6214(2) 0.0165(7) Uani 1 1 d . . .
H12 H 0.0300 -0.0060 0.6156 0.020 Uiso 1 1 calc R . .
C30 C 0.3778(3) 0.8021(4) 0.7309(2) 0.0164(8) Uani 1 1 d . . .
C44 C 0.6925(3) 0.6775(3) 0.5590(2) 0.0192(8) Uani 1 1 d . . .
H44 H 0.7391 0.7472 0.5850 0.023 Uiso 1 1 calc R . .
C32 C 0.5592(4) 0.9458(4) 0.8099(2) 0.0179(8) Uani 1 1 d . . .
C22 C -0.2003(3) 0.6508(4) 0.8974(2) 0.0189(7) Uani 1 1 d . . .
H22 H -0.2416 0.6490 0.8446 0.023 Uiso 1 1 calc R . .
C17 C -0.0787(3) 0.5876(4) 0.9157(2) 0.0161(8) Uani 1 1 d . . .
C29 C 0.3878(3) 0.7130(4) 0.6685(2) 0.0161(7) Uani 1 1 d . . .
C26 C -0.0378(4) 0.7743(4) 0.7332(2) 0.0213(8) Uani 1 1 d . . .
H26 H -0.1298 0.7628 0.7310 0.026 Uiso 1 1 calc R . .
C34 C 0.5375(3) 1.0485(4) 0.9416(2) 0.0187(8) Uani 1 1 d . . .
H34 H 0.4949 1.0537 0.9897 0.022 Uiso 1 1 calc R . .
C6 C 0.3236(4) 0.4805(4) 0.8230(2) 0.0174(8) Uani 1 1 d . . .
C31 C 0.5111(4) 0.8481(4) 0.7487(2) 0.0171(8) Uani 1 1 d . . .
C18 C -0.0164(4) 0.5902(4) 0.9939(2) 0.0217(8) Uani 1 1 d . . .
H18 H 0.0646 0.5469 1.0054 0.026 Uiso 1 1 calc R . .
C24 C 0.1590(4) 0.8815(4) 0.7959(2) 0.0191(8) Uani 1 1 d . . .
H24 H 0.1985 0.9404 0.8341 0.023 Uiso 1 1 calc R . .
C11 C 0.0115(3) 0.1603(3) 0.6825(2) 0.0158(7) Uani 1 1 d . . .
H11 H 0.0878 0.1459 0.7173 0.019 Uiso 1 1 calc R . .
C21 C -0.2590(3) 0.7171(4) 0.9598(2) 0.0210(8) Uani 1 1 d . . .
H21 H -0.3399 0.7604 0.9483 0.025 Uiso 1 1 calc R . .
C4 C 0.5333(4) 0.4261(4) 0.7751(2) 0.0216(8) Uani 1 1 d . . .
H4 H 0.6253 0.4371 0.7764 0.026 Uiso 1 1 calc R . .
C38 C 0.7525(4) 1.3345(4) 0.9706(2) 0.0216(8) Uani 1 1 d . . .
H38A H 0.7719 1.3883 1.0184 0.032 Uiso 1 1 calc R . .
H38B H 0.7014 1.3849 0.9296 0.032 Uiso 1 1 calc R . .
H38C H 0.8346 1.3065 0.9499 0.032 Uiso 1 1 calc R . .
C2 C 0.3351(4) 0.3152(4) 0.7172(2) 0.0201(8) Uani 1 1 d . . .
H2 H 0.2949 0.2533 0.6811 0.024 Uiso 1 1 calc R . .
C42 C 0.6734(4) 0.5111(4) 0.4538(2) 0.0264(9) Uani 1 1 d . . .
H42 H 0.7070 0.4697 0.4092 0.032 Uiso 1 1 calc R . .
C14 C -0.2156(3) 0.2003(4) 0.5802(2) 0.0199(8) Uani 1 1 d . . .
H14 H -0.2928 0.2133 0.5459 0.024 Uiso 1 1 calc R . .
C19 C -0.0757(4) 0.6579(4) 1.0554(2) 0.0234(8) Uani 1 1 d . . .
H19 H -0.0330 0.6620 1.1078 0.028 Uiso 1 1 calc R . .
C15 C -0.1809(3) 0.2902(4) 0.6422(2) 0.0173(7) Uani 1 1 d . . .
H15 H -0.2357 0.3626 0.6498 0.021 Uiso 1 1 calc R . .
C25 C 0.0230(4) 0.8615(4) 0.7901(2) 0.0197(8) Uani 1 1 d . . .
H25 H -0.0292 0.9073 0.8249 0.024 Uiso 1 1 calc R . .
C43 C 0.7422(4) 0.6148(4) 0.4928(2) 0.0233(8) Uani 1 1 d . . .
H43 H 0.8226 0.6427 0.4744 0.028 Uiso 1 1 calc R . .
C16 C -0.0774(4) -0.0854(4) 0.4803(2) 0.0241(8) Uani 1 1 d . . .
H16A H -0.1149 -0.1355 0.4342 0.036 Uiso 1 1 calc R . .
H16B H -0.0544 -0.1442 0.5253 0.036 Uiso 1 1 calc R . .
H16C H 0.0012 -0.0402 0.4658 0.036 Uiso 1 1 calc R . .
C41 C 0.5554(4) 0.4697(4) 0.4814(2) 0.0255(9) Uani 1 1 d . . .
H41 H 0.5085 0.4007 0.4548 0.031 Uiso 1 1 calc R . .
H1N1 H 0.250(3) 0.615(4) 0.907(2) 0.018(9) Uiso 1 1 d . . .
H2N H 0.250(5) 0.605(5) 0.588(3) 0.070(17) Uiso 1 1 d . . .

loop_
_atom_site_aniso_label
_atom_site_aniso_U_11
_atom_site_aniso_U_22
_atom_site_aniso_U_33
_atom_site_aniso_U_23
_atom_site_aniso_U_13
_atom_site_aniso_U_12
O1 0.0222(14) 0.0221(15) 0.0172(13) -0.0036(11) -0.0003(10) 0.0032(11)
N3 0.0162(16) 0.0223(17) 0.0166(15) 0.0005(14) 0.0034(12) -0.0040(13)
O2 0.0215(14) 0.0189(14) 0.0187(13) -0.0018(11) 0.0044(10) -0.0062(11)
N4 0.0101(14) 0.0238(18) 0.0213(16) -0.0014(14) 0.0033(12) -0.0046(13)
N6 0.0114(14) 0.0193(17) 0.0191(15) -0.0062(13) 0.0012(12) 0.0001(13)
N1 0.0159(15) 0.0194(17) 0.0162(15) -0.0027(13) 0.0019(12) 0.0003(13)
N2 0.0152(15) 0.0166(16) 0.0158(15) -0.0031(13) 0.0015(12) -0.0014(13)
N5 0.0135(15) 0.0172(17) 0.0165(15) -0.0011(13) 0.0022(12) 0.0016(13)
C3 0.019(2) 0.032(2) 0.0196(19) -0.0007(17) 0.0055(15) 0.0026(17)
C13 0.0217(19) 0.0165(19) 0.0107(16) -0.0002(14) 0.0055(13) -0.0024(16)
C10 0.0140(18) 0.020(2) 0.0171(18) 0.0033(15) 0.0057(14) -0.0019(15)
C23 0.0157(18) 0.017(2) 0.0182(18) 0.0015(15) 0.0022(14) -0.0039(15)
C1 0.0166(18) 0.0179(19) 0.0162(17) 0.0031(15) 0.0024(13) 0.0020(15)
C39 0.0145(17) 0.022(2) 0.0133(17) 0.0000(15) 0.0017(13) 0.0009(15)
C9 0.0136(18) 0.019(2) 0.0127(17) 0.0017(15) 0.0015(13) -0.0039(15)
C7 0.0128(17) 0.018(2) 0.0171(17) 0.0045(14) 0.0034(13) 0.0003(15)
C20 0.0227(19) 0.023(2) 0.0213(19) -0.0081(17) 0.0085(15) -0.0005(17)
C27 0.0192(19) 0.021(2) 0.0218(19) 0.0054(16) 0.0003(15) 0.0018(16)
C5 0.0155(18) 0.025(2) 0.0177(18) -0.0003(16) 0.0037(14) -0.0033(16)
C28 0.0193(18) 0.020(2) 0.0137(17) 0.0011(16) 0.0051(14) 0.0027(16)
C33 0.0139(17) 0.024(2) 0.0159(17) -0.0025(15) 0.0025(13) -0.0045(15)
C8 0.0170(17) 0.0140(18) 0.0124(16) -0.0015(14) 0.0025(13) 0.0027(14)
C36 0.0127(16) 0.0197(19) 0.0222(18) -0.0033(15) 0.0022(13) -0.0048(14)
C35 0.0189(18) 0.017(2) 0.0158(17) -0.0054(15) -0.0029(14) 0.0019(15)
C37 0.0193(18) 0.0210(19) 0.0184(18) -0.0004(15) 0.0068(14) -0.0010(15)
C40 0.0116(16) 0.024(2) 0.0263(19) -0.0006(16) 0.0040(14) -0.0018(15)
C12 0.0141(17) 0.0195(19) 0.0168(17) 0.0035(15) 0.0075(13) 0.0009(14)
C30 0.0122(17) 0.021(2) 0.0162(17) 0.0005(15) 0.0028(13) 0.0011(15)
C44 0.0181(18) 0.020(2) 0.0203(18) -0.0038(15) 0.0044(14) -0.0027(15)
C32 0.0172(18) 0.019(2) 0.0176(18) -0.0009(16) 0.0020(14) 0.0029(16)
C22 0.0123(16) 0.0208(19) 0.0242(18) -0.0005(16) 0.0052(14) -0.0036(15)
C17 0.0118(17) 0.0176(19) 0.0191(18) 0.0009(15) 0.0019(14) -0.0027(15)
C29 0.0156(17) 0.0183(19) 0.0151(17) 0.0041(15) 0.0054(14) -0.0021(15)
C26 0.0155(19) 0.027(2) 0.0223(19) 0.0065(17) 0.0038(15) -0.0023(16)
C34 0.0172(18) 0.026(2) 0.0137(17) -0.0046(15) 0.0040(13) -0.0005(15)
C6 0.0146(18) 0.020(2) 0.0177(18) 0.0061(15) 0.0031(14) 0.0008(15)
C31 0.0164(18) 0.020(2) 0.0150(18) 0.0007(15) 0.0019(14) 0.0006(15)
C18 0.0181(18) 0.024(2) 0.0235(19) 0.0018(16) 0.0034(14) 0.0001(15)
C24 0.0162(18) 0.022(2) 0.0188(18) 0.0001(16) 0.0018(14) 0.0029(15)
C11 0.0139(16) 0.0205(19) 0.0131(17) 0.0011(14) 0.0014(13) -0.0038(14)
C21 0.0128(17) 0.0182(19) 0.033(2) -0.0015(17) 0.0085(15) -0.0007(15)
C4 0.0144(18) 0.029(2) 0.0223(19) 0.0038(17) 0.0039(15) 0.0015(16)
C38 0.0207(19) 0.019(2) 0.0254(19) -0.0023(16) 0.0032(15) -0.0029(15)
C2 0.0162(18) 0.025(2) 0.0203(18) 0.0016(16) 0.0061(14) 0.0021(15)
C42 0.023(2) 0.031(2) 0.026(2) -0.0082(18) 0.0089(16) 0.0006(18)
C14 0.0127(17) 0.029(2) 0.0183(18) 0.0005(16) 0.0002(13) -0.0001(15)
C19 0.0236(19) 0.028(2) 0.0187(19) -0.0031(16) 0.0024(15) -0.0077(17)
C15 0.0162(17) 0.0200(19) 0.0167(17) -0.0034(15) 0.0077(13) 0.0016(15)
C25 0.0186(19) 0.022(2) 0.0186(18) 0.0028(16) 0.0047(14) 0.0055(16)
C43 0.0186(18) 0.024(2) 0.027(2) -0.0051(17) 0.0048(15) -0.0021(16)
C16 0.027(2) 0.021(2) 0.0239(19) -0.0074(16) 0.0031(16) 0.0025(16)
C41 0.023(2) 0.022(2) 0.031(2) -0.0087(17) 0.0017(16) -0.0034(16)

loop_
_atom_type_symbol
_atom_type_description
_atom_type_scat_dispersion_real
_atom_type_scat_dispersion_imag
_atom_type_scat_source
C C 0.0033 0.0016 'International Tables Vol C Tables 4.2.6.8 and 6.1.1.4'
H H 0.0000 0.0000 'International Tables Vol C Tables 4.2.6.8 and 6.1.1.4'
N N 0.0061 0.0033 'International Tables Vol C Tables 4.2.6.8 and 6.1.1.4'
O O 0.0106 0.0060 'International Tables Vol C Tables 4.2.6.8 and 6.1.1.4'

loop_
_geom_angle_atom_site_label_1
_geom_angle_atom_site_label_2
_geom_angle_atom_site_label_3
_geom_angle
_geom_angle_site_symmetry_1
_geom_angle_site_symmetry_3
_geom_angle_publ_flag
C13 O1 C16 117.3(3) . . ?
C9 N3 N2 105.7(3) . . ?
C35 O2 C38 115.9(3) . . ?
C29 N4 C28 105.2(3) . . ?
C31 N6 N5 106.0(3) . . ?
C7 N1 C6 105.7(3) . . ?
C7 N2 N3 109.7(3) . . ?
C7 N2 C17 129.5(3) . . ?
N3 N2 C17 120.2(3) . . ?
C29 N5 N6 109.2(3) . . ?
C29 N5 C39 130.1(3) . . ?
N6 N5 C39 120.3(3) . . ?
C2 C3 C4 121.4(4) . . ?
O1 C13 C14 116.9(3) . . ?
O1 C13 C12 122.8(3) . . ?
C14 C13 C12 120.3(3) . . ?
C11 C10 C15 117.7(3) . . ?
C11 C10 C9 119.1(3) . . ?
C15 C10 C9 123.1(3) . . ?
C24 C23 C28 118.4(3) . . ?
C24 C23 C30 135.8(3) . . ?
C28 C23 C30 105.8(3) . . ?
C2 C1 C6 118.6(3) . . ?
C2 C1 C8 136.1(4) . . ?
C6 C1 C8 105.3(3) . . ?
C40 C39 C44 120.3(3) . . ?
C40 C39 N5 119.9(3) . . ?
C44 C39 N5 119.8(3) . . ?
N3 C9 C8 111.3(3) . . ?
N3 C9 C10 122.1(3) . . ?
C8 C9 C10 126.6(3) . . ?
N2 C7 N1 138.1(3) . . ?
N2 C7 C8 109.1(3) . . ?
N1 C7 C8 112.6(3) . . ?
C21 C20 C19 119.5(3) . . ?
C26 C27 C28 117.1(4) . . ?
C4 C5 C6 117.0(4) . . ?
C27 C28 C23 122.7(3) . . ?
C27 C28 N4 127.3(3) . . ?
C23 C28 N4 110.0(3) . . ?
C34 C33 C32 121.5(3) . . ?
C7 C8 C9 104.1(3) . . ?
C7 C8 C1 106.3(3) . . ?
C9 C8 C1 149.3(3) . . ?
C35 C36 C37 119.5(3) . . ?
O2 C35 C36 124.3(3) . . ?
O2 C35 C34 115.3(3) . . ?
C36 C35 C34 120.3(3) . . ?
C36 C37 C32 121.1(3) . . ?
C41 C40 C39 119.5(3) . . ?
C11 C12 C13 118.6(3) . . ?
C29 C30 C31 104.0(3) . . ?
C29 C30 C23 106.0(3) . . ?
C31 C30 C23 149.8(3) . . ?
C43 C44 C39 119.1(3) . . ?
C33 C32 C37 118.0(3) . . ?
C33 C32 C31 119.4(3) . . ?
C37 C32 C31 122.5(3) . . ?
C17 C22 C21 118.6(3) . . ?
C18 C17 C22 121.1(3) . . ?
C18 C17 N2 119.8(3) . . ?
C22 C17 N2 119.1(3) . . ?
N5 C29 C30 109.8(3) . . ?
N5 C29 N4 137.2(3) . . ?
C30 C29 N4 112.9(3) . . ?
C25 C26 C27 121.7(3) . . ?
C33 C34 C35 119.5(3) . . ?
C5 C6 N1 127.6(3) . . ?
C5 C6 C1 122.3(3) . . ?
N1 C6 C1 110.1(3) . . ?
N6 C31 C30 110.9(3) . . ?
N6 C31 C32 121.3(3) . . ?
C30 C31 C32 127.8(3) . . ?
C17 C18 C19 119.6(4) . . ?
C25 C24 C23 118.9(3) . . ?
C10 C11 C12 122.6(3) . . ?
C20 C21 C22 121.0(3) . . ?
C5 C4 C3 121.5(4) . . ?
C3 C2 C1 119.1(4) . . ?
C41 C42 C43 119.5(4) . . ?
C15 C14 C13 120.2(3) . . ?
C20 C19 C18 120.1(3) . . ?
C14 C15 C10 120.4(3) . . ?
C24 C25 C26 121.3(3) . . ?
C42 C43 C44 120.7(3) . . ?
C42 C41 C40 120.8(4) . . ?

loop_
_geom_bond_atom_site_label_1
_geom_bond_atom_site_label_2
_geom_bond_distance
_geom_bond_site_symmetry_2
_geom_bond_publ_flag
O1 C13 1.384(4) . ?
O1 C16 1.432(4) . ?
N3 C9 1.339(4) . ?
N3 N2 1.385(4) . ?
O2 C35 1.382(4) . ?
O2 C38 1.438(4) . ?
N4 C29 1.375(5) . ?
N4 C28 1.409(4) . ?
N6 C31 1.335(4) . ?
N6 N5 1.391(4) . ?
N1 C7 1.360(5) . ?
N1 C6 1.409(5) . ?
N2 C7 1.358(4) . ?
N2 C17 1.419(4) . ?
N5 C29 1.351(4) . ?
N5 C39 1.421(4) . ?
C3 C2 1.379(5) . ?
C3 C4 1.388(6) . ?
C13 C14 1.385(5) . ?
C13 C12 1.389(5) . ?
C10 C11 1.384(5) . ?
C10 C15 1.403(5) . ?
C10 C9 1.466(5) . ?
C23 C24 1.407(5) . ?
C23 C28 1.412(5) . ?
C23 C30 1.449(5) . ?
C1 C2 1.401(5) . ?
C1 C6 1.412(5) . ?
C1 C8 1.448(5) . ?
C39 C40 1.383(5) . ?
C39 C44 1.385(5) . ?
C9 C8 1.420(5) . ?
C7 C8 1.378(5) . ?
C20 C21 1.381(5) . ?
C20 C19 1.391(5) . ?
C27 C26 1.383(5) . ?
C27 C28 1.387(5) . ?
C5 C4 1.387(5) . ?
C5 C6 1.396(5) . ?
C33 C34 1.383(5) . ?
C33 C32 1.393(5) . ?
C36 C35 1.386(5) . ?
C36 C37 1.392(5) . ?
C35 C34 1.387(5) . ?
C37 C32 1.395(5) . ?
C40 C41 1.382(5) . ?
C12 C11 1.384(5) . ?
C30 C29 1.373(5) . ?
C30 C31 1.425(5) . ?
C44 C43 1.384(5) . ?
C32 C31 1.462(5) . ?
C22 C17 1.390(5) . ?
C22 C21 1.394(5) . ?
C17 C18 1.380(5) . ?
C26 C25 1.388(5) . ?
C18 C19 1.392(5) . ?
C24 C25 1.378(5) . ?
C42 C41 1.369(5) . ?
C42 C43 1.383(5) . ?
C14 C15 1.387(5) . ?

loop_
_geom_torsion_atom_site_label_1
_geom_torsion_atom_site_label_2
_geom_torsion_atom_site_label_3
_geom_torsion_atom_site_label_4
_geom_torsion
_geom_torsion_site_symmetry_1
_geom_torsion_site_symmetry_2
_geom_torsion_site_symmetry_3
_geom_torsion_site_symmetry_4
_geom_torsion_publ_flag
C9 N3 N2 C7 -0.1(4) . . . . ?
C9 N3 N2 C17 -172.6(3) . . . . ?
C31 N6 N5 C29 0.0(4) . . . . ?
C31 N6 N5 C39 173.6(3) . . . . ?
C16 O1 C13 C14 166.4(3) . . . . ?
C16 O1 C13 C12 -12.6(5) . . . . ?
C29 N5 C39 C40 -22.8(6) . . . . ?
N6 N5 C39 C40 165.1(3) . . . . ?
C29 N5 C39 C44 154.9(4) . . . . ?
N6 N5 C39 C44 -17.2(5) . . . . ?
N2 N3 C9 C8 0.1(4) . . . . ?
N2 N3 C9 C10 179.2(3) . . . . ?
C11 C10 C9 N3 -145.0(3) . . . . ?
C15 C10 C9 N3 36.7(5) . . . . ?
C11 C10 C9 C8 33.9(5) . . . . ?
C15 C10 C9 C8 -144.4(4) . . . . ?
N3 N2 C7 N1 174.6(4) . . . . ?
C17 N2 C7 N1 -13.9(7) . . . . ?
N3 N2 C7 C8 0.1(4) . . . . ?
C17 N2 C7 C8 171.6(3) . . . . ?
C6 N1 C7 N2 -174.2(4) . . . . ?
C6 N1 C7 C8 0.2(4) . . . . ?
C26 C27 C28 C23 0.0(5) . . . . ?
C26 C27 C28 N4 179.1(3) . . . . ?
C24 C23 C28 C27 -0.4(5) . . . . ?
C30 C23 C28 C27 178.8(3) . . . . ?
C24 C23 C28 N4 -179.7(3) . . . . ?
C30 C23 C28 N4 -0.5(4) . . . . ?
C29 N4 C28 C27 -178.9(4) . . . . ?
C29 N4 C28 C23 0.3(4) . . . . ?
N2 C7 C8 C9 0.0(4) . . . . ?
N1 C7 C8 C9 -176.0(3) . . . . ?
N2 C7 C8 C1 176.2(3) . . . . ?
N1 C7 C8 C1 0.2(4) . . . . ?
N3 C9 C8 C7 -0.1(4) . . . . ?
C10 C9 C8 C7 -179.1(3) . . . . ?
N3 C9 C8 C1 -172.9(5) . . . . ?
C10 C9 C8 C1 8.0(9) . . . . ?
C2 C1 C8 C7 178.2(4) . . . . ?
C6 C1 C8 C7 -0.5(4) . . . . ?
C2 C1 C8 C9 -9.0(9) . . . . ?
C6 C1 C8 C9 172.3(6) . . . . ?
C38 O2 C35 C36 20.4(5) . . . . ?
C38 O2 C35 C34 -160.3(3) . . . . ?
C37 C36 C35 O2 178.3(3) . . . . ?
C37 C36 C35 C34 -0.9(5) . . . . ?
C35 C36 C37 C32 1.4(5) . . . . ?
C44 C39 C40 C41 -2.8(5) . . . . ?
N5 C39 C40 C41 174.9(3) . . . . ?
O1 C13 C12 C11 176.4(3) . . . . ?
C14 C13 C12 C11 -2.5(5) . . . . ?
C24 C23 C30 C29 179.4(4) . . . . ?
C28 C23 C30 C29 0.4(4) . . . . ?
C24 C23 C30 C31 -8.3(10) . . . . ?
C28 C23 C30 C31 172.7(6) . . . . ?
C40 C39 C44 C43 1.7(5) . . . . ?
N5 C39 C44 C43 -176.1(3) . . . . ?
C34 C33 C32 C37 -0.1(5) . . . . ?
C34 C33 C32 C31 -179.3(3) . . . . ?
C36 C37 C32 C33 -0.9(5) . . . . ?
C36 C37 C32 C31 178.3(3) . . . . ?
C21 C22 C17 C18 -0.2(5) . . . . ?
C21 C22 C17 N2 176.9(3) . . . . ?
C7 N2 C17 C18 -34.5(6) . . . . ?
N3 N2 C17 C18 136.3(4) . . . . ?
C7 N2 C17 C22 148.3(4) . . . . ?
N3 N2 C17 C22 -40.9(5) . . . . ?
N6 N5 C29 C30 -0.5(4) . . . . ?
C39 N5 C29 C30 -173.2(3) . . . . ?
N6 N5 C29 N4 175.5(4) . . . . ?
C39 N5 C29 N4 2.7(7) . . . . ?
C31 C30 C29 N5 0.8(4) . . . . ?
C23 C30 C29 N5 176.8(3) . . . . ?
C31 C30 C29 N4 -176.2(3) . . . . ?
C23 C30 C29 N4 -0.3(4) . . . . ?
C28 N4 C29 N5 -175.9(4) . . . . ?
C28 N4 C29 C30 0.0(4) . . . . ?
C28 C27 C26 C25 0.3(5) . . . . ?
C32 C33 C34 C35 0.5(5) . . . . ?
O2 C35 C34 C33 -179.3(3) . . . . ?
C36 C35 C34 C33 0.0(5) . . . . ?
C4 C5 C6 N1 179.2(3) . . . . ?
C4 C5 C6 C1 -3.1(5) . . . . ?
C7 N1 C6 C5 177.5(4) . . . . ?
C7 N1 C6 C1 -0.5(4) . . . . ?
C2 C1 C6 C5 3.5(5) . . . . ?
C8 C1 C6 C5 -177.5(3) . . . . ?
C2 C1 C6 N1 -178.4(3) . . . . ?
C8 C1 C6 N1 0.6(4) . . . . ?
N5 N6 C31 C30 0.5(4) . . . . ?
N5 N6 C31 C32 -179.6(3) . . . . ?
C29 C30 C31 N6 -0.8(4) . . . . ?
C23 C30 C31 N6 -173.1(6) . . . . ?
C29 C30 C31 C32 179.4(4) . . . . ?
C23 C30 C31 C32 7.1(9) . . . . ?
C33 C32 C31 N6 -147.9(4) . . . . ?
C37 C32 C31 N6 33.0(6) . . . . ?
C33 C32 C31 C30 31.9(6) . . . . ?
C37 C32 C31 C30 -147.2(4) . . . . ?
C22 C17 C18 C19 -0.4(6) . . . . ?
N2 C17 C18 C19 -177.5(3) . . . . ?
C28 C23 C24 C25 0.5(5) . . . . ?
C30 C23 C24 C25 -178.4(4) . . . . ?
C15 C10 C11 C12 2.0(5) . . . . ?
C9 C10 C11 C12 -176.3(3) . . . . ?
C13 C12 C11 C10 0.5(5) . . . . ?
C19 C20 C21 C22 1.9(6) . . . . ?
C17 C22 C21 C20 -0.5(5) . . . . ?
C6 C5 C4 C3 0.9(6) . . . . ?
C2 C3 C4 C5 0.8(6) . . . . ?
C4 C3 C2 C1 -0.3(6) . . . . ?
C6 C1 C2 C3 -1.8(5) . . . . ?
C8 C1 C2 C3 179.6(4) . . . . ?
O1 C13 C14 C15 -177.1(3) . . . . ?
C12 C13 C14 C15 1.9(5) . . . . ?
C21 C20 C19 C18 -2.5(6) . . . . ?
C17 C18 C19 C20 1.8(6) . . . . ?
C13 C14 C15 C10 0.7(5) . . . . ?
C11 C10 C15 C14 -2.6(5) . . . . ?
C9 C10 C15 C14 175.6(3) . . . . ?
C23 C24 C25 C26 -0.2(5) . . . . ?
C27 C26 C25 C24 -0.3(6) . . . . ?
C41 C42 C43 C44 -0.4(6) . . . . ?
C39 C44 C43 C42 0.0(6) . . . . ?
C43 C42 C41 C40 -0.8(6) . . . . ?
C39 C40 C41 C42 2.4(6) . . . . ?
